data_4070530
loop_
_publ_author_name
'Gl\"ockner, Andreas'
'Arif, Atta M.'
'Ernst, Richard D.'

_publ_section_title
;
 Isolation and Characterization of Bromination Products of Zr(C5H5)2Br2
;
_journal_issue 3
_journal_name_full Organometallics
_journal_page_first 327
_journal_paper_doi 10.1021/om700437w
_journal_volume 27
_journal_year 2008
_chemical_formula_moiety 'C10 H12 Br6 O Zr2'
_chemical_formula_sum 'C10 H12 Br6 O Zr2'
_chemical_formula_weight 810.10
_chemical_name_systematic
; 
 ? 
;
_space_group_IT_number 14
_symmetry_cell_setting monoclinic
_symmetry_space_group_name_Hall '-P 2yn'
_symmetry_space_group_name_H-M 'P 1 21/n 1'
_atom_sites_solution_hydrogens geom
_atom_sites_solution_primary direct
_atom_sites_solution_secondary difmap
_audit_creation_method SHELXL-97
_cell_angle_alpha 90.00
_cell_angle_beta 116.4987(11)
_cell_angle_gamma 90.00
_cell_formula_units_Z 4
_cell_length_a 10.56960(10)
_cell_length_b 16.7523(3)
_cell_length_c 11.6071(2)
_cell_measurement_reflns_used 6148
_cell_measurement_temperature 150(1)
_cell_measurement_theta_max 27.485
_cell_measurement_theta_min 1.018
_cell_volume 1839.30(5)
_computing_cell_refinement DENZO-SMN
_computing_data_collection 'Nonius COLLECT'
_computing_data_reduction DENZO-SMN
_computing_molecular_graphics 'WinGX, Ortep3'
_computing_structure_refinement 'SHELXL-97 (Sheldrick, 1997)'
_computing_structure_solution SIR97
_diffrn_ambient_temperature 150(1)
_diffrn_measured_fraction_theta_full 0.998
_diffrn_measured_fraction_theta_max 0.998
_diffrn_measurement_device_type 'Nonius KappaCCD Diffractometer'
_diffrn_measurement_method 'Phi and Omega scan'
_diffrn_radiation_monochromator graphite
_diffrn_radiation_source 'fine-focus sealed tube'
_diffrn_radiation_type MoK\a
_diffrn_radiation_wavelength 0.71073
_diffrn_reflns_av_R_equivalents 0.0457
_diffrn_reflns_av_sigmaI/netI 0.0528
_diffrn_reflns_limit_h_max 13
_diffrn_reflns_limit_h_min -13
_diffrn_reflns_limit_k_max 22
_diffrn_reflns_limit_k_min -20
_diffrn_reflns_limit_l_max 15
_diffrn_reflns_limit_l_min -15
_diffrn_reflns_number 8039
_diffrn_reflns_theta_full 27.89
_diffrn_reflns_theta_max 27.89
_diffrn_reflns_theta_min 2.31
_exptl_absorpt_coefficient_mu 14.156
_exptl_absorpt_correction_T_max 0.2605
_exptl_absorpt_correction_T_min 0.0894
_exptl_absorpt_correction_type multi-scan
_exptl_absorpt_process_details 'DENZO-SMN (Otwinowski & Minor, 1997)'
_exptl_crystal_colour colorless
_exptl_crystal_density_diffrn 2.925
_exptl_crystal_density_method 'not measured'
_exptl_crystal_description prism
_exptl_crystal_F_000 1480
_exptl_crystal_size_max 0.33
_exptl_crystal_size_mid 0.15
_exptl_crystal_size_min 0.13
_refine_diff_density_max 1.349
_refine_diff_density_min -1.636
_refine_diff_density_rms 0.239
_refine_ls_extinction_coef 0.00296(19)
_refine_ls_extinction_expression Fc^*^=kFc[1+0.001xFc^2^\l^3^/sin(2\q)]^-1/4^
_refine_ls_extinction_method SHELXL
_refine_ls_goodness_of_fit_ref 1.028
_refine_ls_hydrogen_treatment mixed
_refine_ls_matrix_type full
_refine_ls_number_parameters 181
_refine_ls_number_reflns 4379
_refine_ls_number_restraints 2
_refine_ls_restrained_S_all 1.028
_refine_ls_R_factor_all 0.0521
_refine_ls_R_factor_gt 0.0382
_refine_ls_shift/su_max 0.000
_refine_ls_shift/su_mean 0.000
_refine_ls_structure_factor_coef Fsqd
_refine_ls_weighting_details 'calc w=1/[\s^2^(Fo^2^)+(0.0573P)^2^+0.0000P] where P=(Fo^2^+2Fc^2^)/3'
_refine_ls_weighting_scheme calc
_refine_ls_wR_factor_gt 0.0909
_refine_ls_wR_factor_ref 0.0970
_reflns_number_gt 3581
_reflns_number_total 4379
_reflns_threshold_expression >2sigma(I)
_cod_data_source_file om700437w_si2.cif
_cod_data_source_block rde141
_cod_depositor_comments
;
The following automatic conversions were performed:

'_exptl_absorpt_correction_type' value 'Multi-scan' changed to
'multi-scan' according to
/home/saulius/struct/CIF-dictionaries/cif_core.dic dictionary named
'cif_core.dic' version 2.4.1 from 2010-06-29.

Automatic conversion script
Id: cif_fix_values 1715 2011-07-08 13:25:40Z adriana 
;
_cod_original_sg_symbol_H-M P21/n
_cod_database_code 4070530

loop_
_symmetry_equiv_pos_as_xyz
'x, y, z'
'-x+1/2, y+1/2, -z+1/2'
'-x, -y, -z'
'x-1/2, -y-1/2, z-1/2'

loop_
_atom_site_label
_atom_site_type_symbol
_atom_site_fract_x
_atom_site_fract_y
_atom_site_fract_z
_atom_site_U_iso_or_equiv
_atom_site_adp_type
_atom_site_occupancy
_atom_site_symmetry_multiplicity
_atom_site_calc_flag
_atom_site_refinement_flags
Zr1 Zr 0.81473(5) 0.10356(3) 0.10373(4) 0.01252(13) Uani 1 1 d .
Zr2 Zr 0.73044(5) 0.11245(3) 0.39444(4) 0.01243(12) Uani 1 1 d .
Br1 Br 0.82410(6) -0.04856(3) 0.07140(5) 0.02453(15) Uani 1 1 d .
Br2 Br 1.08523(5) 0.12638(4) 0.20484(5) 0.02386(15) Uani 1 1 d .
Br3 Br 0.57923(5) 0.06833(3) 0.14217(5) 0.01845(14) Uani 1 1 d .
Br4 Br 0.80930(5) 0.22522(3) 0.26483(4) 0.01519(13) Uani 1 1 d .
Br5 Br 0.72479(6) -0.03697(3) 0.45330(5) 0.02387(15) Uani 1 1 d .
Br6 Br 0.97530(6) 0.13818(3) 0.59105(5) 0.02100(14) Uani 1 1 d .
O1 O 0.8945(4) 0.0522(2) 0.3231(3) 0.0150(7) Uani 1 1 d D
H1A H 0.897(7) 0.0024(12) 0.327(6) 0.035(19) Uiso 1 1 d D
H1B H 0.980(3) 0.059(4) 0.374(5) 0.04(2) Uiso 1 1 d D
C1 C 0.7170(8) 0.0952(4) -0.1349(5) 0.0349(15) Uani 1 1 d .
H1 H 0.7087 0.0447 -0.1748 0.042 Uiso 1 1 calc R
C2 C 0.8372(7) 0.1444(4) -0.0907(5) 0.0311(15) Uani 1 1 d .
H2 H 0.9239 0.1331 -0.0934 0.037 Uiso 1 1 calc R
C3 C 0.8035(6) 0.2134(4) -0.0422(5) 0.0272(13) Uani 1 1 d .
H3 H 0.8636 0.2582 -0.0066 0.033 Uiso 1 1 calc R
C4 C 0.6671(6) 0.2051(3) -0.0549(5) 0.0248(12) Uani 1 1 d .
H4 H 0.6181 0.2433 -0.0294 0.030 Uiso 1 1 calc R
C5 C 0.6137(7) 0.1307(4) -0.1120(5) 0.0314(14) Uani 1 1 d .
H5 H 0.5234 0.1092 -0.1310 0.038 Uiso 1 1 calc R
C6 C 0.4888(7) 0.1275(4) 0.3759(7) 0.0375(16) Uani 1 1 d .
H6 H 0.4190 0.0899 0.3247 0.045 Uiso 1 1 calc R
C7 C 0.5212(8) 0.1980(5) 0.3327(7) 0.050(2) Uani 1 1 d .
H7 H 0.4781 0.2180 0.2472 0.060 Uiso 1 1 calc R
C8 C 0.6313(9) 0.2343(4) 0.4414(10) 0.055(2) Uani 1 1 d .
H8 H 0.6767 0.2834 0.4422 0.067 Uiso 1 1 calc R
C9 C 0.6605(7) 0.1854(5) 0.5460(6) 0.0422(18) Uani 1 1 d .
H9 H 0.7292 0.1953 0.6319 0.051 Uiso 1 1 calc R
C10 C 0.5751(7) 0.1212(4) 0.5056(6) 0.0316(14) Uani 1 1 d .
H10 H 0.5746 0.0782 0.5587 0.038 Uiso 1 1 calc R

loop_
_atom_site_aniso_label
_atom_site_aniso_U_11
_atom_site_aniso_U_22
_atom_site_aniso_U_33
_atom_site_aniso_U_23
_atom_site_aniso_U_13
_atom_site_aniso_U_12
Zr1 0.0096(2) 0.0184(3) 0.0112(2) 0.00180(18) 0.00607(18) 0.00088(19)
Zr2 0.0107(2) 0.0152(2) 0.0153(2) 0.00038(18) 0.00936(18) 0.00107(18)
Br1 0.0315(3) 0.0207(3) 0.0217(3) -0.0025(2) 0.0122(2) 0.0060(2)
Br2 0.0098(3) 0.0440(4) 0.0192(3) 0.0019(2) 0.0078(2) -0.0012(2)
Br3 0.0113(3) 0.0271(3) 0.0181(2) -0.0045(2) 0.00757(19) -0.0061(2)
Br4 0.0143(3) 0.0149(3) 0.0186(2) 0.00049(18) 0.00938(19) -0.00124(19)
Br5 0.0267(3) 0.0181(3) 0.0363(3) 0.0068(2) 0.0224(3) 0.0014(2)
Br6 0.0176(3) 0.0253(3) 0.0167(2) -0.0027(2) 0.0045(2) 0.0012(2)
O1 0.0131(19) 0.0167(18) 0.0156(15) -0.0003(15) 0.0069(14) 0.0002(16)
C1 0.054(4) 0.039(4) 0.010(2) 0.002(2) 0.013(3) 0.006(3)
C2 0.027(3) 0.056(4) 0.018(2) 0.016(3) 0.016(2) 0.010(3)
C3 0.022(3) 0.035(3) 0.020(2) 0.012(2) 0.005(2) -0.008(3)
C4 0.021(3) 0.028(3) 0.024(2) 0.013(2) 0.009(2) 0.012(2)
C5 0.024(3) 0.041(4) 0.023(3) 0.009(3) 0.004(2) -0.008(3)
C6 0.015(3) 0.054(4) 0.054(4) -0.018(3) 0.026(3) -0.001(3)
C7 0.059(5) 0.067(5) 0.047(4) 0.037(4) 0.045(4) 0.055(4)
C8 0.065(6) 0.022(3) 0.127(8) -0.011(4) 0.086(6) -0.003(3)
C9 0.024(3) 0.071(5) 0.039(3) -0.021(4) 0.022(3) 0.001(4)
C10 0.037(4) 0.037(3) 0.040(3) 0.011(3) 0.034(3) 0.014(3)

loop_
_atom_type_symbol
_atom_type_description
_atom_type_scat_dispersion_real
_atom_type_scat_dispersion_imag
_atom_type_scat_source
C C 0.0033 0.0016 'International Tables Vol C Tables 4.2.6.8 and 6.1.1.4'
H H 0.0000 0.0000 'International Tables Vol C Tables 4.2.6.8 and 6.1.1.4'
O O 0.0106 0.0060 'International Tables Vol C Tables 4.2.6.8 and 6.1.1.4'
Br Br -0.2901 2.4595 'International Tables Vol C Tables 4.2.6.8 and 6.1.1.4'
Zr Zr -2.9673 0.5597 'International Tables Vol C Tables 4.2.6.8 and 6.1.1.4'

loop_
_geom_angle_atom_site_label_1
_geom_angle_atom_site_label_2
_geom_angle_atom_site_label_3
_geom_angle
O1 Zr1 C3 149.62(16)
O1 Zr1 C2 156.53(17)
C3 Zr1 C2 32.9(2)
O1 Zr1 C4 145.27(15)
C3 Zr1 C4 32.60(19)
C2 Zr1 C4 54.31(19)
O1 Zr1 C1 156.12(18)
C3 Zr1 C1 53.8(2)
C2 Zr1 C1 32.9(2)
C4 Zr1 C1 53.3(2)
O1 Zr1 C5 148.07(17)
C3 Zr1 C5 54.4(2)
C2 Zr1 C5 54.5(2)
C4 Zr1 C5 32.8(2)
C1 Zr1 C5 31.9(2)
O1 Zr1 Br1 77.73(9)
C3 Zr1 Br1 128.97(14)
C2 Zr1 Br1 96.60(16)
C4 Zr1 Br1 128.35(14)
C1 Zr1 Br1 78.86(16)
C5 Zr1 Br1 95.99(15)
O1 Zr1 Br2 77.44(9)
C3 Zr1 Br2 84.61(13)
C2 Zr1 Br2 80.59(15)
C4 Zr1 Br2 115.90(14)
C1 Zr1 Br2 109.78(17)
C5 Zr1 Br2 134.48(14)
Br1 Zr1 Br2 96.04(2)
O1 Zr1 Br3 71.15(9)
C3 Zr1 Br3 119.74(14)
C2 Zr1 Br3 131.55(15)
C4 Zr1 Br3 87.32(13)
C1 Zr1 Br3 102.11(17)
C5 Zr1 Br3 77.15(14)
Br1 Zr1 Br3 84.78(2)
Br2 Zr1 Br3 147.67(2)
O1 Zr1 Br4 70.12(9)
C3 Zr1 Br4 84.60(14)
C2 Zr1 Br4 116.77(16)
C4 Zr1 Br4 78.58(13)
C1 Zr1 Br4 131.72(16)
C5 Zr1 Br4 106.07(16)
Br1 Zr1 Br4 146.42(2)
Br2 Zr1 Br4 86.39(2)
Br3 Zr1 Br4 76.083(18)
O1 Zr2 C7 145.35(16)
O1 Zr2 C8 148.38(18)
C7 Zr2 C8 33.4(3)
O1 Zr2 C6 150.54(18)
C7 Zr2 C6 32.6(2)
C8 Zr2 C6 54.0(2)
O1 Zr2 C10 157.62(17)
C7 Zr2 C10 53.5(2)
C8 Zr2 C10 52.9(2)
C6 Zr2 C10 32.0(2)
O1 Zr2 C9 155.87(18)
C7 Zr2 C9 54.0(2)
C8 Zr2 C9 32.2(3)
C6 Zr2 C9 52.9(2)
C10 Zr2 C9 31.1(2)
O1 Zr2 Br5 78.18(9)
C7 Zr2 Br5 120.9(2)
C8 Zr2 Br5 132.61(16)
C6 Zr2 Br5 88.67(18)
C10 Zr2 Br5 79.87(15)
C9 Zr2 Br5 103.63(19)
O1 Zr2 Br6 77.77(9)
C7 Zr2 Br6 124.8(2)
C8 Zr2 Br6 91.3(2)
C6 Zr2 Br6 129.79(16)
C10 Zr2 Br6 99.32(16)
C9 Zr2 Br6 78.11(16)
Br5 Zr2 Br6 93.39(2)
O1 Zr2 Br3 71.98(8)
C7 Zr2 Br3 79.97(19)
C8 Zr2 Br3 110.9(2)
C6 Zr2 Br3 81.23(16)
C10 Zr2 Br3 111.27(17)
C9 Zr2 Br3 131.87(16)
Br5 Zr2 Br3 87.15(2)
Br6 Zr2 Br3 148.97(2)
O1 Zr2 Br4 70.52(9)
C7 Zr2 Br4 83.90(17)
C8 Zr2 Br4 79.36(17)
C6 Zr2 Br4 115.64(18)
C10 Zr2 Br4 131.77(15)
C9 Zr2 Br4 107.67(19)
Br5 Zr2 Br4 147.97(2)
Br6 Zr2 Br4 86.61(2)
Br3 Zr2 Br4 77.085(18)
Zr2 Br3 Zr1 88.688(19)
Zr2 Br4 Zr1 88.10(2)
Zr2 O1 Zr1 103.85(14)
Zr2 O1 H1A 113(4)
Zr1 O1 H1A 114(4)
Zr2 O1 H1B 114(5)
Zr1 O1 H1B 116(5)
H1A O1 H1B 96(7)
C5 C1 C2 110.1(6)
C5 C1 Zr1 74.4(3)
C2 C1 Zr1 72.7(3)
C5 C1 H1 124.9
C2 C1 H1 124.9
Zr1 C1 H1 119.6
C3 C2 C1 106.3(5)
C3 C2 Zr1 73.5(3)
C1 C2 Zr1 74.4(3)
C3 C2 H2 126.9
C1 C2 H2 126.9
Zr1 C2 H2 117.5
C4 C3 C2 108.2(5)
C4 C3 Zr1 74.2(3)
C2 C3 Zr1 73.6(3)
C4 C3 H3 125.9
C2 C3 H3 125.9
Zr1 C3 H3 118.2
C3 C4 C5 108.6(5)
C3 C4 Zr1 73.2(3)
C5 C4 Zr1 74.3(3)
C3 C4 H4 125.7
C5 C4 H4 125.7
Zr1 C4 H4 118.7
C1 C5 C4 106.8(6)
C1 C5 Zr1 73.7(3)
C4 C5 Zr1 72.9(3)
C1 C5 H5 126.6
C4 C5 H5 126.6
Zr1 C5 H5 118.8
C10 C6 C7 108.1(7)
C10 C6 Zr2 75.1(3)
C7 C6 Zr2 72.9(3)
C10 C6 H6 125.9
C7 C6 H6 125.9
Zr2 C6 H6 118.0
C6 C7 C8 106.4(6)
C6 C7 Zr2 74.5(3)
C8 C7 Zr2 73.5(4)
C6 C7 H7 126.8
C8 C7 H7 126.8
Zr2 C7 H7 117.4
C9 C8 C7 107.5(6)
C9 C8 Zr2 75.7(4)
C7 C8 Zr2 73.0(4)
C9 C8 H8 126.3
C7 C8 H8 126.3
Zr2 C8 H8 117.1
C10 C9 C8 108.4(6)
C10 C9 Zr2 74.2(3)
C8 C9 Zr2 72.1(3)
C10 C9 H9 125.8
C8 C9 H9 125.8
Zr2 C9 H9 119.6
C9 C10 C6 109.6(6)
C9 C10 Zr2 74.6(3)
C6 C10 Zr2 73.0(3)
C9 C10 H10 125.2
C6 C10 H10 125.2
Zr2 C10 H10 119.0

loop_
_geom_bond_atom_site_label_1
_geom_bond_atom_site_label_2
_geom_bond_distance
Zr1 O1 2.453(3)
Zr1 C3 2.468(5)
Zr1 C2 2.469(5)
Zr1 C4 2.481(5)
Zr1 C1 2.491(5)
Zr1 C5 2.499(6)
Zr1 Br1 2.5842(7)
Zr1 Br2 2.5892(7)
Zr1 Br3 2.7810(6)
Zr1 Br4 2.7838(7)
Zr2 O1 2.448(3)
Zr2 C7 2.458(6)
Zr2 C8 2.464(6)
Zr2 C6 2.478(6)
Zr2 C10 2.505(5)
Zr2 C9 2.509(6)
Zr2 Br5 2.6025(7)
Zr2 Br6 2.6118(7)
Zr2 Br3 2.7384(7)
Zr2 Br4 2.7650(7)
O1 H1A 0.84(2)
O1 H1B 0.84(2)
C1 C5 1.369(9)
C1 C2 1.405(9)
C1 H1 0.9500
C2 C3 1.400(9)
C2 H2 0.9500
C3 C4 1.389(8)
C3 H3 0.9500
C4 C5 1.406(8)
C4 H4 0.9500
C5 H5 0.9500
C6 C10 1.372(9)
C6 C7 1.385(10)
C6 H6 0.9500
C7 C8 1.416(12)
C7 H7 0.9500
C8 C9 1.382(11)
C8 H8 0.9500
C9 C10 1.346(10)
C9 H9 0.9500
C10 H10 0.9500

loop_
_geom_hbond_atom_site_label_D
_geom_hbond_atom_site_label_H
_geom_hbond_atom_site_label_A
_geom_hbond_distance_DH
_geom_hbond_distance_HA
_geom_hbond_distance_DA
_geom_hbond_angle_DHA
O1 H1A Br5 0.84(2) 2.87(6) 3.187(3) 105(5)
O1 H1B Br6 0.84(2) 2.87(6) 3.179(3) 104(5)

loop_
_geom_torsion_atom_site_label_1
_geom_torsion_atom_site_label_2
_geom_torsion_atom_site_label_3
_geom_torsion_atom_site_label_4
_geom_torsion
O1 Zr2 Br3 Zr1 -33.39(9)
C7 Zr2 Br3 Zr1 126.01(19)
C8 Zr2 Br3 Zr1 113.15(16)
C6 Zr2 Br3 Zr1 159.02(18)
C10 Zr2 Br3 Zr1 170.14(16)
C9 Zr2 Br3 Zr1 142.3(3)
Br5 Zr2 Br3 Zr1 -111.88(2)
Br6 Zr2 Br3 Zr1 -20.04(5)
Br4 Zr2 Br3 Zr1 40.038(19)
O1 Zr1 Br3 Zr2 33.49(9)
C3 Zr1 Br3 Zr2 -115.25(16)
C2 Zr1 Br3 Zr2 -153.5(2)
C4 Zr1 Br3 Zr2 -118.81(14)
C1 Zr1 Br3 Zr2 -170.31(16)
C5 Zr1 Br3 Zr2 -150.34(16)
Br1 Zr1 Br3 Zr2 112.28(2)
Br2 Zr1 Br3 Zr2 19.22(5)
Br4 Zr1 Br3 Zr2 -39.913(19)
O1 Zr2 Br4 Zr1 35.19(9)
C7 Zr2 Br4 Zr1 -121.1(2)
C8 Zr2 Br4 Zr1 -154.6(2)
C6 Zr2 Br4 Zr1 -113.53(17)
C10 Zr2 Br4 Zr1 -147.1(2)
C9 Zr2 Br4 Zr1 -170.21(17)
Br5 Zr2 Br4 Zr1 22.43(5)
Br6 Zr2 Br4 Zr1 113.41(2)
Br3 Zr2 Br4 Zr1 -40.003(18)
O1 Zr1 Br4 Zr2 -35.20(9)
C3 Zr1 Br4 Zr2 161.93(14)
C2 Zr1 Br4 Zr2 169.29(16)
C4 Zr1 Br4 Zr2 129.51(14)
C1 Zr1 Br4 Zr2 133.4(2)
C5 Zr1 Br4 Zr2 111.42(15)
Br1 Zr1 Br4 Zr2 -17.66(5)
Br2 Zr1 Br4 Zr2 -113.15(2)
Br3 Zr1 Br4 Zr2 39.466(18)
C7 Zr2 O1 Zr1 2.4(5)
C8 Zr2 O1 Zr1 -60.9(5)
C6 Zr2 O1 Zr1 65.6(4)
C10 Zr2 O1 Zr1 142.2(5)
C9 Zr2 O1 Zr1 -132.2(5)
Br5 Zr2 O1 Zr1 130.81(12)
Br6 Zr2 O1 Zr1 -133.04(13)
Br3 Zr2 O1 Zr1 39.97(9)
Br4 Zr2 O1 Zr1 -42.31(9)
C3 Zr1 O1 Zr2 77.5(3)
C2 Zr1 O1 Zr2 153.8(4)
C4 Zr1 O1 Zr2 15.1(3)
C1 Zr1 O1 Zr2 -116.5(4)
C5 Zr1 O1 Zr2 -46.5(4)
Br1 Zr1 O1 Zr2 -128.09(12)
Br2 Zr1 O1 Zr2 132.77(13)
Br3 Zr1 O1 Zr2 -39.47(9)
Br4 Zr1 O1 Zr2 42.09(9)
O1 Zr1 C1 C5 109.7(5)
C3 Zr1 C1 C5 -79.0(4)
C2 Zr1 C1 C5 -117.5(6)
C4 Zr1 C1 C5 -38.2(4)
Br1 Zr1 C1 C5 121.2(4)
Br2 Zr1 C1 C5 -146.3(4)
Br3 Zr1 C1 C5 39.1(4)
Br4 Zr1 C1 C5 -42.9(5)
O1 Zr1 C1 C2 -132.8(4)
C3 Zr1 C1 C2 38.4(4)
C4 Zr1 C1 C2 79.3(4)
C5 Zr1 C1 C2 117.5(6)
Br1 Zr1 C1 C2 -121.3(4)
Br2 Zr1 C1 C2 -28.8(4)
Br3 Zr1 C1 C2 156.6(3)
Br4 Zr1 C1 C2 74.5(4)
C5 C1 C2 C3 -1.5(6)
Zr1 C1 C2 C3 -67.1(4)
C5 C1 C2 Zr1 65.5(4)
O1 Zr1 C2 C3 -115.4(5)
C4 Zr1 C2 C3 37.0(3)
C1 Zr1 C2 C3 112.8(5)
C5 Zr1 C2 C3 77.6(4)
Br1 Zr1 C2 C3 170.3(3)
Br2 Zr1 C2 C3 -94.6(3)
Br3 Zr1 C2 C3 81.4(4)
Br4 Zr1 C2 C3 -13.6(4)
O1 Zr1 C2 C1 131.8(5)
C3 Zr1 C2 C1 -112.8(5)
C4 Zr1 C2 C1 -75.8(4)
C5 Zr1 C2 C1 -35.1(4)
Br1 Zr1 C2 C1 57.5(4)
Br2 Zr1 C2 C1 152.6(4)
Br3 Zr1 C2 C1 -31.3(5)
Br4 Zr1 C2 C1 -126.3(4)
C1 C2 C3 C4 1.0(6)
Zr1 C2 C3 C4 -66.7(4)
C1 C2 C3 Zr1 67.7(4)
O1 Zr1 C3 C4 -110.4(4)
C2 Zr1 C3 C4 114.9(5)
C1 Zr1 C3 C4 76.6(4)
C5 Zr1 C3 C4 37.0(3)
Br1 Zr1 C3 C4 102.5(3)
Br2 Zr1 C3 C4 -164.1(4)
Br3 Zr1 C3 C4 -6.6(4)
Br4 Zr1 C3 C4 -77.2(3)
O1 Zr1 C3 C2 134.6(4)
C4 Zr1 C3 C2 -114.9(5)
C1 Zr1 C3 C2 -38.4(4)
C5 Zr1 C3 C2 -78.0(4)
Br1 Zr1 C3 C2 -12.4(4)
Br2 Zr1 C3 C2 81.0(3)
Br3 Zr1 C3 C2 -121.5(3)
Br4 Zr1 C3 C2 167.9(3)
C2 C3 C4 C5 -0.1(6)
Zr1 C3 C4 C5 -66.4(4)
C2 C3 C4 Zr1 66.3(4)
O1 Zr1 C4 C3 123.7(4)
C2 Zr1 C4 C3 -37.4(4)
C1 Zr1 C4 C3 -78.5(4)
C5 Zr1 C4 C3 -115.5(5)
Br1 Zr1 C4 C3 -104.6(3)
Br2 Zr1 C4 C3 17.7(4)
Br3 Zr1 C4 C3 174.3(3)
Br4 Zr1 C4 C3 97.9(3)
O1 Zr1 C4 C5 -120.8(4)
C3 Zr1 C4 C5 115.5(5)
C2 Zr1 C4 C5 78.1(4)
C1 Zr1 C4 C5 37.0(4)
Br1 Zr1 C4 C5 11.0(4)
Br2 Zr1 C4 C5 133.2(3)
Br3 Zr1 C4 C5 -70.2(3)
Br4 Zr1 C4 C5 -146.6(4)
C2 C1 C5 C4 1.5(6)
Zr1 C1 C5 C4 65.9(4)
C2 C1 C5 Zr1 -64.5(4)
C3 C4 C5 C1 -0.8(6)
Zr1 C4 C5 C1 -66.5(4)
C3 C4 C5 Zr1 65.7(4)
O1 Zr1 C5 C1 -133.9(4)
C3 Zr1 C5 C1 77.1(4)
C2 Zr1 C5 C1 36.3(4)
C4 Zr1 C5 C1 113.9(5)
Br1 Zr1 C5 C1 -57.5(4)
Br2 Zr1 C5 C1 47.0(5)
Br3 Zr1 C5 C1 -140.8(4)
Br4 Zr1 C5 C1 148.0(4)
O1 Zr1 C5 C4 112.2(4)
C3 Zr1 C5 C4 -36.7(3)
C2 Zr1 C5 C4 -77.5(4)
C1 Zr1 C5 C4 -113.9(5)
Br1 Zr1 C5 C4 -171.4(3)
Br2 Zr1 C5 C4 -66.8(4)
Br3 Zr1 C5 C4 105.4(3)
Br4 Zr1 C5 C4 34.2(4)
O1 Zr2 C6 C10 135.6(4)
C7 Zr2 C6 C10 -114.8(6)
C8 Zr2 C6 C10 -75.9(5)
C9 Zr2 C6 C10 -35.4(4)
Br5 Zr2 C6 C10 72.8(4)
Br6 Zr2 C6 C10 -20.5(5)
Br3 Zr2 C6 C10 160.1(4)
Br4 Zr2 C6 C10 -128.8(4)
O1 Zr2 C6 C7 -109.6(5)
C8 Zr2 C6 C7 38.9(4)
C10 Zr2 C6 C7 114.8(6)
C9 Zr2 C6 C7 79.4(5)
Br5 Zr2 C6 C7 -172.4(4)
Br6 Zr2 C6 C7 94.3(5)
Br3 Zr2 C6 C7 -85.1(4)
Br4 Zr2 C6 C7 -14.0(5)
C10 C6 C7 C8 0.2(6)
Zr2 C6 C7 C8 -67.2(4)
C10 C6 C7 Zr2 67.4(4)
O1 Zr2 C7 C6 125.4(4)
C8 Zr2 C7 C6 -112.8(6)
C10 Zr2 C7 C6 -36.7(4)
C9 Zr2 C7 C6 -75.6(4)
Br5 Zr2 C7 C6 8.9(5)
Br6 Zr2 C7 C6 -111.1(4)
Br3 Zr2 C7 C6 89.4(4)
Br4 Zr2 C7 C6 167.3(4)
O1 Zr2 C7 C8 -121.8(4)
C6 Zr2 C7 C8 112.8(6)
C10 Zr2 C7 C8 76.0(4)
C9 Zr2 C7 C8 37.1(4)
Br5 Zr2 C7 C8 121.7(4)
Br6 Zr2 C7 C8 1.7(5)
Br3 Zr2 C7 C8 -157.8(4)
Br4 Zr2 C7 C8 -79.9(4)
C6 C7 C8 C9 -0.6(7)
Zr2 C7 C8 C9 -68.4(4)
C6 C7 C8 Zr2 67.8(4)
O1 Zr2 C8 C9 -133.5(4)
C7 Zr2 C8 C9 113.7(6)
C6 Zr2 C8 C9 75.8(4)
C10 Zr2 C8 C9 35.7(4)
Br5 Zr2 C8 C9 30.9(6)
Br6 Zr2 C8 C9 -64.9(4)
Br3 Zr2 C8 C9 137.1(4)
Br4 Zr2 C8 C9 -151.2(5)
O1 Zr2 C8 C7 112.8(5)
C6 Zr2 C8 C7 -37.9(4)
C10 Zr2 C8 C7 -78.0(4)
C9 Zr2 C8 C7 -113.7(6)
Br5 Zr2 C8 C7 -82.8(5)
Br6 Zr2 C8 C7 -178.6(4)
Br3 Zr2 C8 C7 23.4(4)
Br4 Zr2 C8 C7 95.1(4)
C7 C8 C9 C10 0.7(7)
Zr2 C8 C9 C10 -65.9(4)
C7 C8 C9 Zr2 66.7(4)
O1 Zr2 C9 C10 -132.8(5)
C7 Zr2 C9 C10 77.2(5)
C8 Zr2 C9 C10 115.8(6)
C6 Zr2 C9 C10 36.4(4)
Br5 Zr2 C9 C10 -41.3(4)
Br6 Zr2 C9 C10 -131.9(4)
Br3 Zr2 C9 C10 57.2(5)
Br4 Zr2 C9 C10 145.5(4)
O1 Zr2 C9 C8 111.4(6)
C7 Zr2 C9 C8 -38.6(5)
C6 Zr2 C9 C8 -79.4(5)
C10 Zr2 C9 C8 -115.8(6)
Br5 Zr2 C9 C8 -157.1(4)
Br6 Zr2 C9 C8 112.3(5)
Br3 Zr2 C9 C8 -58.6(5)
Br4 Zr2 C9 C8 29.7(5)
C8 C9 C10 C6 -0.6(7)
Zr2 C9 C10 C6 -65.1(4)
C8 C9 C10 Zr2 64.5(4)
C7 C6 C10 C9 0.2(7)
Zr2 C6 C10 C9 66.2(4)
C7 C6 C10 Zr2 -65.9(4)
O1 Zr2 C10 C9 128.0(5)
C7 Zr2 C10 C9 -79.2(5)
C8 Zr2 C10 C9 -37.1(5)
C6 Zr2 C10 C9 -116.7(6)
Br5 Zr2 C10 C9 139.3(4)
Br6 Zr2 C10 C9 47.5(4)
Br3 Zr2 C10 C9 -137.8(4)
Br4 Zr2 C10 C9 -46.3(5)
O1 Zr2 C10 C6 -115.3(5)
C7 Zr2 C10 C6 37.5(4)
C8 Zr2 C10 C6 79.6(5)
C9 Zr2 C10 C6 116.7(6)
Br5 Zr2 C10 C6 -104.0(4)
Br6 Zr2 C10 C6 164.2(4)
Br3 Zr2 C10 C6 -21.1(4)
Br4 Zr2 C10 C6 70.4(5)
